data_4024942
loop_
_publ_author_name
'Chan Woo Huh'
'Gagandeep K. Somal'
'Christopher E. Katz'
'Huaxing Pei'
'Yibin Zeng'
'Justin T. Douglas'
'Jeffrey Aub\'e'

_publ_contact_author
; 
   Professor Jeffrey Aub\'e 
   Department of Medicinal Chemistry -- University of Kansas 
   Malott Hall 
   1251 Wescoe Hall Dr, Rm 4070 
   Lawrence, KS  66045-7582  USA 
;
_publ_contact_author_email jaube@ku.edu
_publ_contact_author_fax 1(785)8645326
_publ_contact_author_phone 1(785)8644496
_publ_section_title
;
One-Pot Synthesis of Lactams Using Domino Reactions: Combination of Schmidt
Reaction with Sakurai and Aldol Reactions
;
_journal_name_full 'Journal of Organic Chemistry'
_journal_page_first 7618
_journal_page_last 7626
_journal_paper_doi 10.1021/jo901843w
_journal_volume 74
_journal_year 2009
_chemical_formula_sum 'C18 H31 N O2'
_chemical_formula_weight 293.44
_chemical_name_systematic
;

 ?

;
_space_group_IT_number 14
_symmetry_cell_setting monoclinic
_symmetry_space_group_name_Hall '-P 2ybc'
_symmetry_space_group_name_H-M 'P 1 21/c 1'
_atom_sites_solution_hydrogens geom
_atom_sites_solution_primary direct
_atom_sites_solution_secondary difmap
_audit_creation_method SHELXL-97
_cell_angle_alpha 90.00
_cell_angle_beta 107.075(4)
_cell_angle_gamma 90.00
_cell_formula_units_Z 8
_cell_length_a 25.633(5)
_cell_length_b 8.8841(17)
_cell_length_c 15.847(3)
_cell_measurement_reflns_used 6788
_cell_measurement_temperature 100(2)
_cell_measurement_theta_max 29.66
_cell_measurement_theta_min 2.44
_cell_volume 3449.8(11)
_computing_cell_refinement 'Bruker SAINT'
_computing_data_collection 'Bruker SMART'
_computing_data_reduction 'Bruker SAINT'
_computing_molecular_graphics 'Bruker SHELXTL'
_computing_publication_material 'Bruker SHELXTL'
_computing_structure_refinement 'Bruker SHELXTL'
_computing_structure_solution 'Bruker SHELXTL'
_diffrn_ambient_temperature 100(2)
_diffrn_measured_fraction_theta_full 0.999
_diffrn_measured_fraction_theta_max 0.999
_diffrn_measurement_device_type 'Bruker SMART APEX CCD area detector'
_diffrn_measurement_method 'phi and omega scans'
_diffrn_radiation_monochromator graphite
_diffrn_radiation_source 'fine-focus sealed tube'
_diffrn_radiation_type MoK\a
_diffrn_radiation_wavelength 0.71073
_diffrn_reflns_av_R_equivalents 0.0694
_diffrn_reflns_av_sigmaI/netI 0.0559
_diffrn_reflns_limit_h_max 29
_diffrn_reflns_limit_h_min -29
_diffrn_reflns_limit_k_max 10
_diffrn_reflns_limit_k_min -10
_diffrn_reflns_limit_l_max 18
_diffrn_reflns_limit_l_min -18
_diffrn_reflns_number 24493
_diffrn_reflns_theta_full 24.00
_diffrn_reflns_theta_max 24.00
_diffrn_reflns_theta_min 2.44
_diffrn_standards_decay_% 0.00
_exptl_absorpt_coefficient_mu 0.072
_exptl_absorpt_correction_T_max 1.000
_exptl_absorpt_correction_T_min 0.746
_exptl_absorpt_correction_type multi-scan
_exptl_crystal_colour Colorless
_exptl_crystal_density_diffrn 1.130
_exptl_crystal_density_method 'not measured'
_exptl_crystal_description 'Square plate'
_exptl_crystal_F_000 1296
_exptl_crystal_size_max 0.36
_exptl_crystal_size_mid 0.26
_exptl_crystal_size_min 0.04
_refine_diff_density_max 0.389
_refine_diff_density_min -0.289
_refine_diff_density_rms 0.071
_refine_ls_extinction_method none
_refine_ls_goodness_of_fit_ref 1.059
_refine_ls_hydrogen_treatment mixed
_refine_ls_matrix_type full
_refine_ls_number_parameters 421
_refine_ls_number_reflns 5406
_refine_ls_number_restraints 0
_refine_ls_restrained_S_all 1.059
_refine_ls_R_factor_all 0.1036
_refine_ls_R_factor_gt 0.0870
_refine_ls_shift/su_max 0.000
_refine_ls_shift/su_mean 0.000
_refine_ls_structure_factor_coef Fsqd
_refine_ls_weighting_details 'calc w=1/[\s^2^(Fo^2^)+(0.0649P)^2^+16.3569P] where P=(Fo^2^+2Fc^2^)/3'
_refine_ls_weighting_scheme calc
_refine_ls_wR_factor_gt 0.2315
_refine_ls_wR_factor_ref 0.2372
_reflns_number_gt 4145
_reflns_number_total 5406
_reflns_threshold_expression >2sigma(I)
_cod_data_source_file jo901843w_si_002_3.cif
_cod_data_source_block Cmpd_25a_(k83a)
_cod_depositor_comments
;
The following automatic conversions were performed:
'_symmetry_cell_setting' value 'Monoclinic' changed to 'monoclinic'
according to '/home/saulius/struct/CIF-dictionaries/cif_core.dic'
dictionary named 'cif_core.dic' version 2.4.1 from 2010-06-29.

Automatic conversion script
Id: cif_fix_enum 1527 2010-12-29 10:47:43Z saulius 
;
_cod_original_sg_symbol_H-M P2(1)/c
_cod_database_code 4024942

loop_
_symmetry_equiv_pos_as_xyz
'x, y, z'
'-x, y+1/2, -z+1/2'
'-x, -y, -z'
'x, -y-1/2, z-1/2'

loop_
_atom_site_label
_atom_site_type_symbol
_atom_site_fract_x
_atom_site_fract_y
_atom_site_fract_z
_atom_site_U_iso_or_equiv
_atom_site_adp_type
_atom_site_occupancy
_atom_site_symmetry_multiplicity
_atom_site_calc_flag
_atom_site_refinement_flags
_atom_site_disorder_assembly
_atom_site_disorder_group
O1 O 0.00751(12) 0.2537(3) -0.04993(19) 0.0256(7) Uani 1 1 d . . .
O2 O -0.02316(13) 0.1116(4) 0.2912(2) 0.0293(8) Uani 1 1 d . . .
H2O H -0.015(2) 0.137(6) 0.350(4) 0.041(15) Uiso 1 1 d . . .
N1 N -0.00447(14) 0.2241(4) 0.0841(2) 0.0202(8) Uani 1 1 d . . .
C1 C -0.01865(18) 0.2809(5) 0.0025(3) 0.0217(10) Uani 1 1 d . . .
C2 C -0.06872(19) 0.3800(5) -0.0217(3) 0.0276(11) Uani 1 1 d . . .
H2A H -0.0706 0.4348 -0.0769 0.033 Uiso 1 1 calc R . .
H2B H -0.0656 0.4555 0.0255 0.033 Uiso 1 1 calc R . .
C3 C -0.12175(19) 0.2892(6) -0.0346(3) 0.0346(12) Uani 1 1 d . . .
H3A H -0.1495 0.3562 -0.0222 0.042 Uiso 1 1 calc R . .
H3B H -0.1355 0.2587 -0.0973 0.042 Uiso 1 1 calc R . .
C4 C -0.11667(19) 0.1486(5) 0.0225(3) 0.0287(11) Uani 1 1 d . . .
H4A H -0.0940 0.0745 0.0025 0.034 Uiso 1 1 calc R . .
H4B H -0.1535 0.1042 0.0115 0.034 Uiso 1 1 calc R . .
C5 C -0.09225(17) 0.1693(5) 0.1223(3) 0.0237(10) Uani 1 1 d . . .
H5 H -0.0876 0.0666 0.1493 0.028 Uiso 1 1 calc R . .
C6 C -0.03532(17) 0.2448(5) 0.1491(3) 0.0200(9) Uani 1 1 d . . .
H6 H -0.0381(17) 0.351(6) 0.157(3) 0.022(12) Uiso 1 1 d . . .
C7 C 0.00366(18) 0.1746(5) 0.2336(3) 0.0229(10) Uani 1 1 d . . .
H7 H 0.0298 0.2533 0.2659 0.028 Uiso 1 1 calc R . .
C8 C 0.03450(19) 0.0575(5) 0.1977(3) 0.0238(10) Uani 1 1 d . . .
H8A H 0.0693 0.0311 0.2423 0.029 Uiso 1 1 calc R . .
H8B H 0.0124 -0.0350 0.1804 0.029 Uiso 1 1 calc R . .
C9 C 0.04492(17) 0.1306(5) 0.1182(3) 0.0206(10) Uani 1 1 d . . .
H9 H 0.0466 0.0523 0.0738 0.025 Uiso 1 1 calc R . .
C10 C 0.09635(17) 0.2291(5) 0.1401(3) 0.0238(10) Uani 1 1 d . . .
H10A H 0.0964 0.2871 0.0868 0.029 Uiso 1 1 calc R . .
H10B H 0.0946 0.3023 0.1864 0.029 Uiso 1 1 calc R . .
C11 C 0.14958(18) 0.1428(5) 0.1718(3) 0.0265(10) Uani 1 1 d . . .
H11A H 0.1532 0.0760 0.1238 0.032 Uiso 1 1 calc R . .
H11B H 0.1487 0.0786 0.2224 0.032 Uiso 1 1 calc R . .
C12 C 0.19892(18) 0.2461(5) 0.1996(3) 0.0277(11) Uani 1 1 d . . .
H12A H 0.1988 0.3118 0.1491 0.033 Uiso 1 1 calc R . .
H12B H 0.1950 0.3118 0.2479 0.033 Uiso 1 1 calc R . .
C13 C 0.25340(19) 0.1679(6) 0.2304(3) 0.0293(11) Uani 1 1 d . . .
H13A H 0.2589 0.1085 0.1809 0.035 Uiso 1 1 calc R . .
H13B H 0.2530 0.0969 0.2783 0.035 Uiso 1 1 calc R . .
C14 C 0.30075(19) 0.2753(6) 0.2635(3) 0.0349(12) Uani 1 1 d . . .
H14A H 0.3007 0.3473 0.2158 0.042 Uiso 1 1 calc R . .
H14B H 0.2953 0.3338 0.3135 0.042 Uiso 1 1 calc R . .
C15 C 0.35570(19) 0.1988(6) 0.2934(3) 0.0375(13) Uani 1 1 d . . .
H15A H 0.3843 0.2745 0.3150 0.056 Uiso 1 1 calc R . .
H15B H 0.3622 0.1443 0.2437 0.056 Uiso 1 1 calc R . .
H15C H 0.3563 0.1277 0.3410 0.056 Uiso 1 1 calc R . .
C16 C -0.13000(18) 0.2576(5) 0.1638(3) 0.0285(11) Uani 1 1 d . . .
H16A H -0.1098 0.2818 0.2257 0.034 Uiso 1 1 calc R . .
H16B H -0.1401 0.3538 0.1316 0.034 Uiso 1 1 calc R . .
C17 C -0.1808(2) 0.1744(6) 0.1623(4) 0.0397(13) Uani 1 1 d . . .
H17 H -0.172(2) 0.079(7) 0.200(4) 0.053(17) Uiso 1 1 d . . .
C18 C -0.2306(3) 0.2145(8) 0.1206(6) 0.068(2) Uani 1 1 d . . .
H18A H -0.2328(19) 0.324(6) 0.090(3) 0.029(13) Uiso 1 1 d . . .
H18B H -0.265(3) 0.162(9) 0.120(5) 0.09(2) Uiso 1 1 d . . .
O21 O 0.49014(12) 0.2521(4) 0.44514(19) 0.0269(7) Uani 1 1 d . . .
O22 O 0.51716(13) 0.3912(4) 0.8146(2) 0.0293(8) Uani 1 1 d . . .
H22O H 0.506(3) 0.329(9) 0.866(5) 0.09(2) Uiso 1 1 d . . .
N21 N 0.50120(14) 0.2793(4) 0.5908(2) 0.0190(8) Uani 1 1 d . . .
C21 C 0.51659(18) 0.2280(5) 0.5234(3) 0.0222(10) Uani 1 1 d . . .
C22 C 0.56863(18) 0.1336(5) 0.5464(3) 0.0250(10) Uani 1 1 d . . .
H22A H 0.5712 0.0798 0.4930 0.030 Uiso 1 1 calc R . .
H22B H 0.5672 0.0575 0.5913 0.030 Uiso 1 1 calc R . .
C23 C 0.61993(19) 0.2343(6) 0.5827(3) 0.0312(11) Uani 1 1 d . . .
H23A H 0.6497 0.1717 0.6203 0.037 Uiso 1 1 calc R . .
H23B H 0.6319 0.2705 0.5323 0.037 Uiso 1 1 calc R . .
C24 C 0.61163(19) 0.3695(5) 0.6360(3) 0.0284(11) Uani 1 1 d . . .
H24A H 0.5874 0.4413 0.5948 0.034 Uiso 1 1 calc R . .
H24B H 0.6474 0.4197 0.6602 0.034 Uiso 1 1 calc R . .
C25 C 0.58766(18) 0.3410(5) 0.7124(3) 0.0231(10) Uani 1 1 d . . .
H25 H 0.5816 0.4416 0.7363 0.028 Uiso 1 1 calc R . .
C26 C 0.53201(18) 0.2596(5) 0.6847(3) 0.0192(9) Uani 1 1 d . . .
H26 H 0.5414(18) 0.161(6) 0.701(3) 0.025(12) Uiso 1 1 d . . .
C27 C 0.49153(18) 0.3250(5) 0.7317(3) 0.0234(10) Uani 1 1 d . . .
H27 H 0.4665 0.2432 0.7394 0.028 Uiso 1 1 calc R . .
C28 C 0.45907(18) 0.4398(5) 0.6660(3) 0.0236(10) Uani 1 1 d . . .
H28A H 0.4239 0.4626 0.6773 0.028 Uiso 1 1 calc R . .
H28B H 0.4799 0.5345 0.6691 0.028 Uiso 1 1 calc R . .
C29 C 0.44976(18) 0.3645(5) 0.5769(3) 0.0219(10) Uani 1 1 d . . .
H29 H 0.4464 0.4422 0.5300 0.026 Uiso 1 1 calc R . .
C30 C 0.40079(17) 0.2576(5) 0.5508(3) 0.0231(10) Uani 1 1 d . . .
H30A H 0.4035 0.1953 0.5005 0.028 Uiso 1 1 calc R . .
H30B H 0.4029 0.1890 0.6009 0.028 Uiso 1 1 calc R . .
C31 C 0.34516(18) 0.3353(5) 0.5251(3) 0.0250(10) Uani 1 1 d . . .
H31A H 0.3423 0.3994 0.5747 0.030 Uiso 1 1 calc R . .
H31B H 0.3421 0.4013 0.4736 0.030 Uiso 1 1 calc R . .
C32 C 0.29864(17) 0.2236(5) 0.5026(3) 0.0246(10) Uani 1 1 d . . .
H32A H 0.3012 0.1615 0.5556 0.030 Uiso 1 1 calc R . .
H32B H 0.3035 0.1554 0.4561 0.030 Uiso 1 1 calc R . .
C33 C 0.24167(18) 0.2901(5) 0.4711(3) 0.0269(11) Uani 1 1 d . . .
H33A H 0.2390 0.3548 0.4192 0.032 Uiso 1 1 calc R . .
H33B H 0.2357 0.3546 0.5184 0.032 Uiso 1 1 calc R . .
C34 C 0.19680(18) 0.1711(6) 0.4462(3) 0.0302(11) Uani 1 1 d . . .
H34A H 0.2029 0.1070 0.3989 0.036 Uiso 1 1 calc R . .
H34B H 0.1998 0.1060 0.4982 0.036 Uiso 1 1 calc R . .
C35 C 0.13998(19) 0.2340(6) 0.4154(3) 0.0330(12) Uani 1 1 d . . .
H35A H 0.1136 0.1512 0.4012 0.050 Uiso 1 1 calc R . .
H35B H 0.1361 0.2958 0.3626 0.050 Uiso 1 1 calc R . .
H35C H 0.1332 0.2962 0.4622 0.050 Uiso 1 1 calc R . .
C36 C 0.62658(18) 0.2523(5) 0.7892(3) 0.0267(10) Uani 1 1 d . . .
H36A H 0.6066 0.2229 0.8314 0.032 Uiso 1 1 calc R . .
H36B H 0.6381 0.1590 0.7655 0.032 Uiso 1 1 calc R . .
C37 C 0.6760(2) 0.3394(6) 0.8371(4) 0.0409(14) Uani 1 1 d . . .
H37 H 0.671(2) 0.429(7) 0.874(4) 0.056(18) Uiso 1 1 d . . .
C38 C 0.7263(3) 0.3045(10) 0.8430(6) 0.074(3) Uani 1 1 d . . .
H38A H 0.762(3) 0.379(10) 0.879(5) 0.11(3) Uiso 1 1 d . . .
H38B H 0.733(4) 0.218(11) 0.830(6) 0.11(4) Uiso 1 1 d . . .

loop_
_atom_site_aniso_label
_atom_site_aniso_U_11
_atom_site_aniso_U_22
_atom_site_aniso_U_33
_atom_site_aniso_U_23
_atom_site_aniso_U_13
_atom_site_aniso_U_12
O1 0.0303(17) 0.0235(17) 0.0243(17) -0.0001(14) 0.0101(14) 0.0018(14)
O2 0.041(2) 0.0298(19) 0.0206(18) 0.0004(15) 0.0148(15) -0.0053(15)
N1 0.0180(18) 0.0170(19) 0.026(2) -0.0022(16) 0.0065(15) 0.0014(15)
C1 0.026(2) 0.018(2) 0.019(2) -0.0043(18) 0.0039(19) -0.0054(19)
C2 0.035(3) 0.027(3) 0.021(2) 0.004(2) 0.008(2) 0.009(2)
C3 0.025(3) 0.046(3) 0.029(3) 0.002(2) 0.002(2) 0.004(2)
C4 0.027(2) 0.030(3) 0.030(3) -0.009(2) 0.009(2) -0.003(2)
C5 0.025(2) 0.019(2) 0.028(2) -0.0023(19) 0.0095(19) -0.0017(19)
C6 0.024(2) 0.012(2) 0.025(2) -0.0016(18) 0.0089(18) -0.0013(18)
C7 0.031(2) 0.017(2) 0.022(2) 0.0000(18) 0.0102(19) -0.0024(19)
C8 0.030(3) 0.018(2) 0.023(2) 0.0001(19) 0.0071(19) 0.0013(19)
C9 0.025(2) 0.016(2) 0.021(2) 0.0002(18) 0.0066(18) 0.0067(18)
C10 0.024(2) 0.013(2) 0.033(3) 0.0037(19) 0.0069(19) 0.0018(19)
C11 0.028(3) 0.022(2) 0.029(3) 0.001(2) 0.007(2) 0.001(2)
C12 0.029(3) 0.024(3) 0.030(3) -0.001(2) 0.008(2) -0.002(2)
C13 0.031(3) 0.032(3) 0.025(2) -0.002(2) 0.009(2) -0.002(2)
C14 0.033(3) 0.041(3) 0.031(3) -0.001(2) 0.010(2) -0.004(2)
C15 0.028(3) 0.049(3) 0.035(3) -0.014(3) 0.008(2) 0.000(2)
C16 0.028(3) 0.022(2) 0.037(3) -0.004(2) 0.012(2) -0.001(2)
C17 0.036(3) 0.031(3) 0.058(4) -0.010(3) 0.023(3) -0.002(2)
C18 0.037(4) 0.045(4) 0.128(7) -0.025(4) 0.033(4) -0.006(3)
O21 0.0306(17) 0.0274(18) 0.0203(17) -0.0011(14) 0.0038(14) 0.0030(14)
O22 0.040(2) 0.0278(18) 0.0187(16) -0.0013(14) 0.0073(14) -0.0029(15)
N21 0.0242(19) 0.0166(18) 0.0144(18) 0.0001(15) 0.0027(15) -0.0012(15)
C21 0.027(2) 0.018(2) 0.021(2) -0.0020(19) 0.0054(19) -0.0036(19)
C22 0.028(2) 0.023(2) 0.025(2) -0.002(2) 0.0089(19) 0.004(2)
C23 0.027(3) 0.035(3) 0.032(3) -0.002(2) 0.009(2) -0.003(2)
C24 0.026(2) 0.028(3) 0.028(3) 0.006(2) 0.003(2) -0.002(2)
C25 0.029(2) 0.015(2) 0.022(2) 0.0009(18) 0.0036(19) -0.0013(19)
C26 0.025(2) 0.013(2) 0.019(2) 0.0002(18) 0.0063(18) -0.0030(19)
C27 0.026(2) 0.022(2) 0.020(2) -0.0001(19) 0.0038(19) 0.0014(19)
C28 0.029(2) 0.020(2) 0.023(2) -0.0003(19) 0.0092(19) 0.001(2)
C29 0.031(2) 0.017(2) 0.018(2) 0.0029(18) 0.0068(18) 0.0021(19)
C30 0.028(2) 0.018(2) 0.022(2) -0.0005(19) 0.0051(19) -0.0002(19)
C31 0.029(3) 0.021(2) 0.024(2) 0.0035(19) 0.0065(19) 0.003(2)
C32 0.027(2) 0.020(2) 0.026(2) 0.0055(19) 0.0065(19) 0.0017(19)
C33 0.029(3) 0.029(3) 0.023(2) 0.004(2) 0.0075(19) 0.001(2)
C34 0.027(3) 0.036(3) 0.028(3) 0.004(2) 0.009(2) -0.003(2)
C35 0.029(3) 0.038(3) 0.034(3) -0.005(2) 0.011(2) -0.003(2)
C36 0.029(3) 0.018(2) 0.029(3) 0.003(2) 0.001(2) -0.003(2)
C37 0.044(3) 0.032(3) 0.036(3) 0.006(2) -0.004(2) -0.006(3)
C38 0.036(4) 0.055(5) 0.107(6) 0.021(5) -0.019(4) -0.013(4)

loop_
_atom_type_symbol
_atom_type_description
_atom_type_scat_dispersion_real
_atom_type_scat_dispersion_imag
_atom_type_scat_source
C C 0.0033 0.0016 'International Tables Vol C Tables 4.2.6.8 and 6.1.1.4'
H H 0.0000 0.0000 'International Tables Vol C Tables 4.2.6.8 and 6.1.1.4'
N N 0.0061 0.0033 'International Tables Vol C Tables 4.2.6.8 and 6.1.1.4'
O O 0.0106 0.0060 'International Tables Vol C Tables 4.2.6.8 and 6.1.1.4'

loop_
_geom_angle_atom_site_label_1
_geom_angle_atom_site_label_2
_geom_angle_atom_site_label_3
_geom_angle
_geom_angle_site_symmetry_1
_geom_angle_site_symmetry_3
_geom_angle_publ_flag
C7 O2 H2O 123(3) . . ?
C1 N1 C9 121.8(4) . . ?
C1 N1 C6 125.2(4) . . ?
C9 N1 C6 113.0(3) . . ?
O1 C1 N1 122.0(4) . . ?
O1 C1 C2 122.1(4) . . ?
N1 C1 C2 115.8(4) . . ?
C1 C2 C3 112.3(4) . . ?
C1 C2 H2A 109.2 . . ?
C3 C2 H2A 109.2 . . ?
C1 C2 H2B 109.2 . . ?
C3 C2 H2B 109.2 . . ?
H2A C2 H2B 107.9 . . ?
C4 C3 C2 115.6(4) . . ?
C4 C3 H3A 108.4 . . ?
C2 C3 H3A 108.4 . . ?
C4 C3 H3B 108.4 . . ?
C2 C3 H3B 108.4 . . ?
H3A C3 H3B 107.5 . . ?
C3 C4 C5 116.9(4) . . ?
C3 C4 H4A 108.1 . . ?
C5 C4 H4A 108.1 . . ?
C3 C4 H4B 108.1 . . ?
C5 C4 H4B 108.1 . . ?
H4A C4 H4B 107.3 . . ?
C4 C5 C16 112.7(4) . . ?
C4 C5 C6 113.7(4) . . ?
C16 C5 C6 108.9(4) . . ?
C4 C5 H5 107.1 . . ?
C16 C5 H5 107.1 . . ?
C6 C5 H5 107.1 . . ?
N1 C6 C7 102.2(3) . . ?
N1 C6 C5 114.1(3) . . ?
C7 C6 C5 112.3(4) . . ?
N1 C6 H6 107(3) . . ?
C7 C6 H6 110(3) . . ?
C5 C6 H6 111(3) . . ?
O2 C7 C8 112.2(4) . . ?
O2 C7 C6 114.0(4) . . ?
C8 C7 C6 103.1(3) . . ?
O2 C7 H7 109.1 . . ?
C8 C7 H7 109.1 . . ?
C6 C7 H7 109.1 . . ?
C9 C8 C7 104.9(4) . . ?
C9 C8 H8A 110.8 . . ?
C7 C8 H8A 110.8 . . ?
C9 C8 H8B 110.8 . . ?
C7 C8 H8B 110.8 . . ?
H8A C8 H8B 108.8 . . ?
N1 C9 C8 101.8(3) . . ?
N1 C9 C10 110.4(3) . . ?
C8 C9 C10 114.0(4) . . ?
N1 C9 H9 110.1 . . ?
C8 C9 H9 110.1 . . ?
C10 C9 H9 110.1 . . ?
C11 C10 C9 114.6(4) . . ?
C11 C10 H10A 108.6 . . ?
C9 C10 H10A 108.6 . . ?
C11 C10 H10B 108.6 . . ?
C9 C10 H10B 108.6 . . ?
H10A C10 H10B 107.6 . . ?
C10 C11 C12 112.5(4) . . ?
C10 C11 H11A 109.1 . . ?
C12 C11 H11A 109.1 . . ?
C10 C11 H11B 109.1 . . ?
C12 C11 H11B 109.1 . . ?
H11A C11 H11B 107.8 . . ?
C13 C12 C11 115.4(4) . . ?
C13 C12 H12A 108.4 . . ?
C11 C12 H12A 108.4 . . ?
C13 C12 H12B 108.4 . . ?
C11 C12 H12B 108.4 . . ?
H12A C12 H12B 107.5 . . ?
C12 C13 C14 113.2(4) . . ?
C12 C13 H13A 108.9 . . ?
C14 C13 H13A 108.9 . . ?
C12 C13 H13B 108.9 . . ?
C14 C13 H13B 108.9 . . ?
H13A C13 H13B 107.7 . . ?
C15 C14 C13 113.8(4) . . ?
C15 C14 H14A 108.8 . . ?
C13 C14 H14A 108.8 . . ?
C15 C14 H14B 108.8 . . ?
C13 C14 H14B 108.8 . . ?
H14A C14 H14B 107.7 . . ?
C14 C15 H15A 109.5 . . ?
C14 C15 H15B 109.5 . . ?
H15A C15 H15B 109.5 . . ?
C14 C15 H15C 109.5 . . ?
H15A C15 H15C 109.5 . . ?
H15B C15 H15C 109.5 . . ?
C17 C16 C5 113.4(4) . . ?
C17 C16 H16A 108.9 . . ?
C5 C16 H16A 108.9 . . ?
C17 C16 H16B 108.9 . . ?
C5 C16 H16B 108.9 . . ?
H16A C16 H16B 107.7 . . ?
C18 C17 C16 126.4(6) . . ?
C18 C17 H17 123(3) . . ?
C16 C17 H17 110(3) . . ?
C17 C18 H18A 113(3) . . ?
C17 C18 H18B 127(4) . . ?
H18A C18 H18B 120(5) . . ?
C27 O22 H22O 109(4) . . ?
C21 N21 C26 125.1(4) . . ?
C21 N21 C29 121.3(3) . . ?
C26 N21 C29 113.6(3) . . ?
O21 C21 N21 122.7(4) . . ?
O21 C21 C22 121.0(4) . . ?
N21 C21 C22 116.3(4) . . ?
C21 C22 C23 110.9(4) . . ?
C21 C22 H22A 109.5 . . ?
C23 C22 H22A 109.5 . . ?
C21 C22 H22B 109.5 . . ?
C23 C22 H22B 109.5 . . ?
H22A C22 H22B 108.0 . . ?
C24 C23 C22 114.8(4) . . ?
C24 C23 H23A 108.6 . . ?
C22 C23 H23A 108.6 . . ?
C24 C23 H23B 108.6 . . ?
C22 C23 H23B 108.6 . . ?
H23A C23 H23B 107.5 . . ?
C23 C24 C25 117.6(4) . . ?
C23 C24 H24A 107.9 . . ?
C25 C24 H24A 107.9 . . ?
C23 C24 H24B 107.9 . . ?
C25 C24 H24B 107.9 . . ?
H24A C24 H24B 107.2 . . ?
C24 C25 C36 113.0(4) . . ?
C24 C25 C26 113.8(4) . . ?
C36 C25 C26 108.3(4) . . ?
C24 C25 H25 107.1 . . ?
C36 C25 H25 107.1 . . ?
C26 C25 H25 107.1 . . ?
N21 C26 C25 114.0(3) . . ?
N21 C26 C27 101.7(3) . . ?
C25 C26 C27 112.3(4) . . ?
N21 C26 H26 115(3) . . ?
C25 C26 H26 103(3) . . ?
C27 C26 H26 112(3) . . ?
O22 C27 C28 111.7(4) . . ?
O22 C27 C26 114.0(3) . . ?
C28 C27 C26 103.3(3) . . ?
O22 C27 H27 109.2 . . ?
C28 C27 H27 109.2 . . ?
C26 C27 H27 109.2 . . ?
C29 C28 C27 104.3(4) . . ?
C29 C28 H28A 110.9 . . ?
C27 C28 H28A 110.9 . . ?
C29 C28 H28B 110.9 . . ?
C27 C28 H28B 110.9 . . ?
H28A C28 H28B 108.9 . . ?
N21 C29 C28 101.4(3) . . ?
N21 C29 C30 110.3(3) . . ?
C28 C29 C30 114.7(4) . . ?
N21 C29 H29 110.0 . . ?
C28 C29 H29 110.0 . . ?
C30 C29 H29 110.0 . . ?
C31 C30 C29 114.8(4) . . ?
C31 C30 H30A 108.6 . . ?
C29 C30 H30A 108.6 . . ?
C31 C30 H30B 108.6 . . ?
C29 C30 H30B 108.6 . . ?
H30A C30 H30B 107.5 . . ?
C32 C31 C30 112.1(4) . . ?
C32 C31 H31A 109.2 . . ?
C30 C31 H31A 109.2 . . ?
C32 C31 H31B 109.2 . . ?
C30 C31 H31B 109.2 . . ?
H31A C31 H31B 107.9 . . ?
C31 C32 C33 116.0(4) . . ?
C31 C32 H32A 108.3 . . ?
C33 C32 H32A 108.3 . . ?
C31 C32 H32B 108.3 . . ?
C33 C32 H32B 108.3 . . ?
H32A C32 H32B 107.4 . . ?
C32 C33 C34 113.3(4) . . ?
C32 C33 H33A 108.9 . . ?
C34 C33 H33A 108.9 . . ?
C32 C33 H33B 108.9 . . ?
C34 C33 H33B 108.9 . . ?
H33A C33 H33B 107.7 . . ?
C35 C34 C33 114.3(4) . . ?
C35 C34 H34A 108.7 . . ?
C33 C34 H34A 108.7 . . ?
C35 C34 H34B 108.7 . . ?
C33 C34 H34B 108.7 . . ?
H34A C34 H34B 107.6 . . ?
C34 C35 H35A 109.5 . . ?
C34 C35 H35B 109.5 . . ?
H35A C35 H35B 109.5 . . ?
C34 C35 H35C 109.5 . . ?
H35A C35 H35C 109.5 . . ?
H35B C35 H35C 109.5 . . ?
C37 C36 C25 113.2(4) . . ?
C37 C36 H36A 108.9 . . ?
C25 C36 H36A 108.9 . . ?
C37 C36 H36B 108.9 . . ?
C25 C36 H36B 108.9 . . ?
H36A C36 H36B 107.8 . . ?
C38 C37 C36 126.1(6) . . ?
C38 C37 H37 116(3) . . ?
C36 C37 H37 118(3) . . ?
C37 C38 H38A 122(4) . . ?
C37 C38 H38B 119(7) . . ?
H38A C38 H38B 118(7) . . ?

loop_
_geom_bond_atom_site_label_1
_geom_bond_atom_site_label_2
_geom_bond_distance
_geom_bond_site_symmetry_2
_geom_bond_publ_flag
O1 C1 1.236(5) . ?
O2 C7 1.410(5) . ?
O2 H2O 0.92(6) . ?
N1 C1 1.335(6) . ?
N1 C9 1.477(5) . ?
N1 C6 1.482(5) . ?
C1 C2 1.510(6) . ?
C2 C3 1.542(7) . ?
C2 H2A 0.9900 . ?
C2 H2B 0.9900 . ?
C3 C4 1.525(7) . ?
C3 H3A 0.9900 . ?
C3 H3B 0.9900 . ?
C4 C5 1.531(6) . ?
C4 H4A 0.9900 . ?
C4 H4B 0.9900 . ?
C5 C16 1.535(6) . ?
C5 C6 1.548(6) . ?
C5 H5 1.0000 . ?
C6 C7 1.548(6) . ?
C6 H6 0.95(5) . ?
C7 C8 1.515(6) . ?
C7 H7 1.0000 . ?
C8 C9 1.509(6) . ?
C8 H8A 0.9900 . ?
C8 H8B 0.9900 . ?
C9 C10 1.535(6) . ?
C9 H9 1.0000 . ?
C10 C11 1.516(6) . ?
C10 H10A 0.9900 . ?
C10 H10B 0.9900 . ?
C11 C12 1.520(6) . ?
C11 H11A 0.9900 . ?
C11 H11B 0.9900 . ?
C12 C13 1.507(6) . ?
C12 H12A 0.9900 . ?
C12 H12B 0.9900 . ?
C13 C14 1.512(7) . ?
C13 H13A 0.9900 . ?
C13 H13B 0.9900 . ?
C14 C15 1.510(7) . ?
C14 H14A 0.9900 . ?
C14 H14B 0.9900 . ?
C15 H15A 0.9800 . ?
C15 H15B 0.9800 . ?
C15 H15C 0.9800 . ?
C16 C17 1.491(7) . ?
C16 H16A 0.9900 . ?
C16 H16B 0.9900 . ?
C17 C18 1.303(9) . ?
C17 H17 1.02(6) . ?
C18 H18A 1.08(5) . ?
C18 H18B 0.99(7) . ?
O21 C21 1.244(5) . ?
O22 C27 1.413(5) . ?
O22 H22O 1.09(8) . ?
N21 C21 1.324(6) . ?
N21 C26 1.476(5) . ?
N21 C29 1.479(6) . ?
C21 C22 1.527(6) . ?
C22 C23 1.554(6) . ?
C22 H22A 0.9900 . ?
C22 H22B 0.9900 . ?
C23 C24 1.519(7) . ?
C23 H23A 0.9900 . ?
C23 H23B 0.9900 . ?
C24 C25 1.532(6) . ?
C24 H24A 0.9900 . ?
C24 H24B 0.9900 . ?
C25 C36 1.544(6) . ?
C25 C26 1.544(6) . ?
C25 H25 1.0000 . ?
C26 C27 1.557(6) . ?
C26 H26 0.92(5) . ?
C27 C28 1.520(6) . ?
C27 H27 1.0000 . ?
C28 C29 1.516(6) . ?
C28 H28A 0.9900 . ?
C28 H28B 0.9900 . ?
C29 C30 1.530(6) . ?
C29 H29 1.0000 . ?
C30 C31 1.528(6) . ?
C30 H30A 0.9900 . ?
C30 H30B 0.9900 . ?
C31 C32 1.511(6) . ?
C31 H31A 0.9900 . ?
C31 H31B 0.9900 . ?
C32 C33 1.517(6) . ?
C32 H32A 0.9900 . ?
C32 H32B 0.9900 . ?
C33 C34 1.526(6) . ?
C33 H33A 0.9900 . ?
C33 H33B 0.9900 . ?
C34 C35 1.502(6) . ?
C34 H34A 0.9900 . ?
C34 H34B 0.9900 . ?
C35 H35A 0.9800 . ?
C35 H35B 0.9800 . ?
C35 H35C 0.9800 . ?
C36 C37 1.489(7) . ?
C36 H36A 0.9900 . ?
C36 H36B 0.9900 . ?
C37 C38 1.302(10) . ?
C37 H37 1.02(6) . ?
C38 H38A 1.13(8) . ?
C38 H38B 0.83(9) . ?

loop_
_geom_hbond_atom_site_label_D
_geom_hbond_atom_site_label_H
_geom_hbond_atom_site_label_A
_geom_hbond_distance_DH
_geom_hbond_distance_HA
_geom_hbond_distance_DA
_geom_hbond_angle_DHA
_geom_hbond_site_symmetry_A
O2 H2O O1 0.92(6) 1.80(6) 2.689(4) 160(5) 4_566
O22 H22O O21 1.09(8) 1.60(8) 2.687(4) 176(7) 4_566

loop_
_geom_torsion_atom_site_label_1
_geom_torsion_atom_site_label_2
_geom_torsion_atom_site_label_3
_geom_torsion_atom_site_label_4
_geom_torsion
_geom_torsion_site_symmetry_1
_geom_torsion_site_symmetry_2
_geom_torsion_site_symmetry_3
_geom_torsion_site_symmetry_4
_geom_torsion_publ_flag
C9 N1 C1 O1 2.9(6) . . . . ?
C6 N1 C1 O1 -176.6(4) . . . . ?
C9 N1 C1 C2 -177.3(4) . . . . ?
C6 N1 C1 C2 3.2(6) . . . . ?
O1 C1 C2 C3 107.7(5) . . . . ?
N1 C1 C2 C3 -72.1(5) . . . . ?
C1 C2 C3 C4 31.8(6) . . . . ?
C2 C3 C4 C5 54.1(6) . . . . ?
C3 C4 C5 C16 69.1(5) . . . . ?
C3 C4 C5 C6 -55.3(5) . . . . ?
C1 N1 C6 C7 -172.6(4) . . . . ?
C9 N1 C6 C7 8.0(4) . . . . ?
C1 N1 C6 C5 66.0(5) . . . . ?
C9 N1 C6 C5 -113.5(4) . . . . ?
C4 C5 C6 N1 -25.2(5) . . . . ?
C16 C5 C6 N1 -151.7(4) . . . . ?
C4 C5 C6 C7 -140.9(4) . . . . ?
C16 C5 C6 C7 92.6(4) . . . . ?
N1 C6 C7 O2 -150.3(4) . . . . ?
C5 C6 C7 O2 -27.6(5) . . . . ?
N1 C6 C7 C8 -28.4(4) . . . . ?
C5 C6 C7 C8 94.3(4) . . . . ?
O2 C7 C8 C9 162.6(4) . . . . ?
C6 C7 C8 C9 39.5(4) . . . . ?
C1 N1 C9 C8 -163.7(4) . . . . ?
C6 N1 C9 C8 15.8(4) . . . . ?
C1 N1 C9 C10 74.8(5) . . . . ?
C6 N1 C9 C10 -105.7(4) . . . . ?
C7 C8 C9 N1 -33.7(4) . . . . ?
C7 C8 C9 C10 85.2(4) . . . . ?
N1 C9 C10 C11 -177.3(4) . . . . ?
C8 C9 C10 C11 68.8(5) . . . . ?
C9 C10 C11 C12 -175.3(4) . . . . ?
C10 C11 C12 C13 -179.0(4) . . . . ?
C11 C12 C13 C14 -175.8(4) . . . . ?
C12 C13 C14 C15 -179.2(4) . . . . ?
C4 C5 C16 C17 67.8(5) . . . . ?
C6 C5 C16 C17 -165.1(4) . . . . ?
C5 C16 C17 C18 -116.8(7) . . . . ?
C26 N21 C21 O21 -177.4(4) . . . . ?
C29 N21 C21 O21 2.4(6) . . . . ?
C26 N21 C21 C22 3.8(6) . . . . ?
C29 N21 C21 C22 -176.3(4) . . . . ?
O21 C21 C22 C23 107.4(5) . . . . ?
N21 C21 C22 C23 -73.7(5) . . . . ?
C21 C22 C23 C24 33.5(5) . . . . ?
C22 C23 C24 C25 52.6(6) . . . . ?
C23 C24 C25 C36 67.6(5) . . . . ?
C23 C24 C25 C26 -56.5(5) . . . . ?
C21 N21 C26 C25 65.3(5) . . . . ?
C29 N21 C26 C25 -114.6(4) . . . . ?
C21 N21 C26 C27 -173.6(4) . . . . ?
C29 N21 C26 C27 6.5(4) . . . . ?
C24 C25 C26 N21 -24.3(5) . . . . ?
C36 C25 C26 N21 -150.9(4) . . . . ?
C24 C25 C26 C27 -139.4(4) . . . . ?
C36 C25 C26 C27 94.0(4) . . . . ?
N21 C26 C27 O22 -149.4(4) . . . . ?
C25 C26 C27 O22 -27.1(5) . . . . ?
N21 C26 C27 C28 -28.0(4) . . . . ?
C25 C26 C27 C28 94.3(4) . . . . ?
O22 C27 C28 C29 163.0(4) . . . . ?
C26 C27 C28 C29 40.0(4) . . . . ?
C21 N21 C29 C28 -162.3(4) . . . . ?
C26 N21 C29 C28 17.6(4) . . . . ?
C21 N21 C29 C30 75.8(5) . . . . ?
C26 N21 C29 C30 -104.3(4) . . . . ?
C27 C28 C29 N21 -35.0(4) . . . . ?
C27 C28 C29 C30 83.9(4) . . . . ?
N21 C29 C30 C31 -173.7(3) . . . . ?
C28 C29 C30 C31 72.6(5) . . . . ?
C29 C30 C31 C32 -178.4(4) . . . . ?
C30 C31 C32 C33 -176.6(4) . . . . ?
C31 C32 C33 C34 177.8(4) . . . . ?
C32 C33 C34 C35 179.7(4) . . . . ?
C24 C25 C36 C37 68.1(5) . . . . ?
C26 C25 C36 C37 -164.8(4) . . . . ?
C25 C36 C37 C38 -117.5(7) . . . . ?
